data_1531378
loop_
_publ_author_name
'Esser, M.'
'Burianek, M.'
'Muehlberg, M.'
'Bulut, S.'
'Held, P.'
'Stade, J.'
'Wickleder, C.'

_publ_section_title
;
 Optical characterization and crystal structure of the novel bronze type
 Cax Ba1-x Nb2 O6 (x = 0.28; CBN-28)
;
_journal_name_full 'Crystal Research and Technology'
_journal_page_first 457
_journal_page_last 464
_journal_volume 38
_journal_year 2003
_chemical_formula_sum 'Ba0.75 Ca0.25 Nb2 O6'
_chemical_name_systematic 'Ca0.25 Ba0.75 Nb2 O6'
_space_group_IT_number 100
_symmetry_space_group_name_Hall 'P 4 -2ab'
_symmetry_space_group_name_H-M 'P 4 b m'
_cell_angle_alpha 90
_cell_angle_beta 90
_cell_angle_gamma 90
_cell_formula_units_Z 5
_cell_length_a 12.4515
_cell_length_b 12.4515
_cell_length_c 3.9673
_cell_volume 615.090
_citation_journal_id_ASTM CRTEDF
_cod_data_source_file Esser_CRTEDF_2003_1815.cif
_cod_data_source_block Ba0.75Ca0.25Nb2O6
_cod_original_cell_volume 615.0896
_cod_database_code 1531378

loop_
_symmetry_equiv_pos_as_xyz
x,y,z
-y,x,z
-x,-y,z
y,-x,z
-x+1/2,y+1/2,z
-y+1/2,-x+1/2,z
x+1/2,-y+1/2,z
y+1/2,x+1/2,z

loop_
_atom_site_label
_atom_site_type_symbol
_atom_site_fract_x
_atom_site_fract_y
_atom_site_fract_z
_atom_site_occupancy
_atom_site_U_iso_or_equiv
O2 O-2 0.1396 0.0698 -0.038 1 0.0
Nb2 Nb+5 0.07306 0.20966 0.02237 1 0.0
O6 O-2 0.2867 0.4471 0.485 0.5 0.0
O5 O-2 0.3078 0.4061 0.48 0.5 0.0
Nb1 Nb+5 0 0.5 0.0307 1 0.0
O3 O-2 0.2841 0.7841 0.004 1 0.0
Ba1 Ba+2 0.17235 0.67235 0.5099 0.9525 0.0
O4 O-2 0 0.5 0.493 1 0.0
O1 O-2 0.3437 0.0065 -0.017 1 0.0
Ca1 Ca+2 0 0 0.526 0.63 0.0
